data_7125218
loop_
_publ_author_name
'Wang, Jian-Rong'
'Bao, Junjie'
'Fan, Xiaowu'
'Dai, Wenjuan'
'Mei, Xuefeng'

_publ_section_title
;
 pH-Switchable vitamin B<sub>9</sub> gels for stoichiometry-controlled
 spherical co-crystallization.
;
_journal_issue 92
_journal_name_full 'Chemical communications (Cambridge, England)'
_journal_page_first 13452
_journal_page_last 13455
_journal_paper_doi 10.1039/c6cc07701c
_journal_volume 52
_journal_year 2016
_chemical_formula_moiety 'C O2, C6 H7 N2 O'
_chemical_formula_sum 'C7 H7 N2 O3'
_chemical_formula_weight 167.15
_space_group_crystal_system orthorhombic
_space_group_IT_number 61
_space_group_name_Hall '-P 2ac 2ab'
_space_group_name_H-M_alt 'P b c a'
_atom_sites_solution_hydrogens mixed
_atom_sites_solution_primary dual
_audit_creation_date 2016-09-14
_audit_creation_method
;
Olex2 1.2-beta
(compiled 2016.09.09 svn.r3337 for OlexSys, GUI svn.r5227)
;
_audit_update_record
;
2016-09-21 deposited with the CCDC.
2016-10-12 downloaded from the CCDC.
;
_cell_angle_alpha 90
_cell_angle_beta 90
_cell_angle_gamma 90
_cell_formula_units_Z 8
_cell_length_a 7.2149(4)
_cell_length_b 12.4451(7)
_cell_length_c 15.6775(8)
_cell_measurement_reflns_used 701
_cell_measurement_temperature 170
_cell_measurement_theta_max 22.198
_cell_measurement_theta_min 3.274
_cell_volume 1407.69(13)
_computing_cell_refinement 'SAINT v8.34A (Bruker, 2013)'
_computing_data_reduction 'SAINT v8.34A (Bruker, 2013)'
_computing_molecular_graphics 'Olex2 (Dolomanov et al., 2009)'
_computing_publication_material 'Olex2 (Dolomanov et al., 2009)'
_computing_structure_refinement 'ShelXL (Sheldrick, 2015)'
_computing_structure_solution 'ShelXT (Sheldrick, 2015)'
_diffrn_ambient_temperature 170
_diffrn_measured_fraction_theta_full 0.999
_diffrn_measured_fraction_theta_max 0.999
_diffrn_measurement_device_type 'Bruker APEX-II CCD'
_diffrn_measurement_method '\f and \w scans'
_diffrn_radiation_type MoK\a
_diffrn_radiation_wavelength 0.71073
_diffrn_reflns_av_R_equivalents 0.0855
_diffrn_reflns_av_unetI/netI 0.0515
_diffrn_reflns_Laue_measured_fraction_full 0.999
_diffrn_reflns_Laue_measured_fraction_max 0.999
_diffrn_reflns_limit_h_max 8
_diffrn_reflns_limit_h_min -8
_diffrn_reflns_limit_k_max 14
_diffrn_reflns_limit_k_min -14
_diffrn_reflns_limit_l_max 18
_diffrn_reflns_limit_l_min -18
_diffrn_reflns_number 9098
_diffrn_reflns_point_group_measured_fraction_full 0.999
_diffrn_reflns_point_group_measured_fraction_max 0.999
_diffrn_reflns_theta_full 25.068
_diffrn_reflns_theta_max 25.068
_diffrn_reflns_theta_min 2.598
_diffrn_standards_number 0
_exptl_absorpt_coefficient_mu 0.126
_exptl_absorpt_correction_T_max 0.7452
_exptl_absorpt_correction_T_min 0.6492
_exptl_absorpt_correction_type multi-scan
_exptl_absorpt_process_details
;
SADABS-2014/5 (Bruker,2014/5) was used for absorption correction.
wR2(int) was 0.0831 before and 0.0609 after correction.
The Ratio of minimum to maximum transmission is 0.8712.
The \l/2 correction factor is 0.00150.
;
_exptl_crystal_colour colourless
_exptl_crystal_colour_primary colourless
_exptl_crystal_density_diffrn 1.577
_exptl_crystal_density_method 'not measured'
_exptl_crystal_description needle
_exptl_crystal_F_000 696
_exptl_crystal_size_max 0.22
_exptl_crystal_size_mid 0.12
_exptl_crystal_size_min 0.05
_refine_diff_density_max 0.256
_refine_diff_density_min -0.232
_refine_diff_density_rms 0.060
_refine_ls_extinction_method none
_refine_ls_goodness_of_fit_ref 1.018
_refine_ls_hydrogen_treatment mixed
_refine_ls_matrix_type full
_refine_ls_number_parameters 113
_refine_ls_number_reflns 1256
_refine_ls_number_restraints 1
_refine_ls_restrained_S_all 1.024
_refine_ls_R_factor_all 0.0683
_refine_ls_R_factor_gt 0.0402
_refine_ls_shift/su_max 0.001
_refine_ls_shift/su_mean 0.000
_refine_ls_structure_factor_coef Fsqd
_refine_ls_weighting_details 'w=1/[\s^2^(Fo^2^)+(0.0403P)^2^+0.9232P] where P=(Fo^2^+2Fc^2^)/3'
_refine_ls_weighting_scheme calc
_refine_ls_wR_factor_gt 0.0983
_refine_ls_wR_factor_ref 0.1143
_reflns_Friedel_coverage 0.000
_reflns_number_gt 883
_reflns_number_total 1256
_reflns_threshold_expression 'I > 2\s(I)'
_cod_data_source_file c6cc07701c2.cif
_cod_data_source_block mo_2016507_0m
_cod_database_code 7125218
_shelx_space_group_comment
;
The symmetry employed for this shelxl refinement is uniquely defined
by the following loop, which should always be used as a source of
symmetry information in preference to the above space-group names.
They are only intended as comments.
;
_olex2_refinement_description
;
1. Fixed Uiso
 At 1.2 times of:
  All C(H) groups, All N(H,H) groups
2. Restrained distances
 N2-H2
 0.85 with sigma of 0.02
3.a Aromatic/amide H refined with riding coordinates:
 C1(H1), C4(H4), C3(H3), C5(H5)
3.b X=CH2 refined with riding coordinates:
 N1(H1A,H1B)
;
_shelx_shelxl_version_number 2014/7
_olex2_submission_special_instructions 'No special instructions were received'

loop_
_space_group_symop_operation_xyz
'x, y, z'
'-x+1/2, -y, z+1/2'
'-x, y+1/2, -z+1/2'
'x+1/2, -y+1/2, -z'
'-x, -y, -z'
'x-1/2, y, -z-1/2'
'x, -y-1/2, z-1/2'
'-x-1/2, y-1/2, z'

loop_
_atom_site_label
_atom_site_type_symbol
_atom_site_fract_x
_atom_site_fract_y
_atom_site_fract_z
_atom_site_U_iso_or_equiv
_atom_site_adp_type
_atom_site_occupancy
_atom_site_site_symmetry_order
_atom_site_calc_flag
_atom_site_refinement_flags_posn
O2 O 0.5157(3) 0.64013(14) 0.51364(10) 0.0276(5) Uani 1 1 d .
O1 O 0.5697(3) 0.48974(14) 0.88571(10) 0.0302(5) Uani 1 1 d .
O3 O 0.4282(3) 0.54498(14) 0.40041(10) 0.0301(5) Uani 1 1 d .
N2 N 0.6135(3) 0.67392(16) 0.66842(12) 0.0205(5) Uani 1 1 d D
N1 N 0.5169(3) 0.63752(17) 0.96592(11) 0.0245(5) Uani 1 1 d .
H1A H 0.4878 0.5998 1.0115 0.029 Uiso 1 1 calc R
H1B H 0.5151 0.7082 0.9680 0.029 Uiso 1 1 calc R
C1 C 0.5777(3) 0.61581(18) 0.73842(13) 0.0181(5) Uani 1 1 d .
H1 H 0.5309 0.5448 0.7329 0.022 Uiso 1 1 calc R
C2 C 0.6085(3) 0.65848(19) 0.81917(13) 0.0179(5) Uani 1 1 d .
C6 C 0.5634(3) 0.58806(19) 0.89442(14) 0.0197(6) Uani 1 1 d .
C4 C 0.7172(3) 0.81982(19) 0.75215(14) 0.0221(6) Uani 1 1 d .
H4 H 0.7666 0.8904 0.7558 0.026 Uiso 1 1 calc R
C7 C 0.4832(3) 0.55206(19) 0.47431(14) 0.0206(6) Uani 1 1 d .
C3 C 0.6785(3) 0.7623(2) 0.82512(14) 0.0200(6) Uani 1 1 d .
H3 H 0.6997 0.7937 0.8795 0.024 Uiso 1 1 calc R
C5 C 0.6833(3) 0.7737(2) 0.67369(14) 0.0210(6) Uani 1 1 d .
H5 H 0.7096 0.8128 0.6231 0.025 Uiso 1 1 calc R
H2 H 0.586(4) 0.642(3) 0.6165(14) 0.065(11) Uiso 1 1 d D

loop_
_atom_site_aniso_label
_atom_site_aniso_U_11
_atom_site_aniso_U_22
_atom_site_aniso_U_33
_atom_site_aniso_U_23
_atom_site_aniso_U_13
_atom_site_aniso_U_12
O2 0.0454(12) 0.0185(9) 0.0190(9) 0.0001(7) -0.0045(8) -0.0012(9)
O1 0.0505(13) 0.0184(10) 0.0216(9) 0.0001(7) 0.0076(8) 0.0018(9)
O3 0.0501(13) 0.0223(10) 0.0179(9) -0.0011(7) -0.0118(8) 0.0037(9)
N2 0.0210(13) 0.0225(12) 0.0179(10) -0.0007(8) 0.0007(9) 0.0009(10)
N1 0.0390(14) 0.0179(11) 0.0166(10) 0.0006(8) 0.0041(9) -0.0008(10)
C1 0.0201(13) 0.0155(12) 0.0188(11) 0.0014(9) 0.0017(10) 0.0010(10)
C2 0.0152(14) 0.0180(13) 0.0204(12) -0.0001(10) 0.0004(10) 0.0038(11)
C6 0.0210(14) 0.0195(13) 0.0187(12) -0.0002(10) -0.0002(10) -0.0007(11)
C4 0.0205(14) 0.0176(13) 0.0281(13) -0.0014(11) 0.0011(11) -0.0022(10)
C7 0.0219(14) 0.0204(13) 0.0194(12) -0.0009(10) 0.0007(10) -0.0011(12)
C3 0.0175(15) 0.0233(14) 0.0194(12) -0.0047(10) 0.0000(10) 0.0014(11)
C5 0.0195(15) 0.0212(14) 0.0223(12) 0.0042(10) 0.0036(10) -0.0007(11)

loop_
_atom_type_symbol
_atom_type_description
_atom_type_scat_dispersion_real
_atom_type_scat_dispersion_imag
_atom_type_scat_source
C C 0.0033 0.0016 'International Tables Vol C Tables 4.2.6.8 and 6.1.1.4'
H H 0.0000 0.0000 'International Tables Vol C Tables 4.2.6.8 and 6.1.1.4'
N N 0.0061 0.0033 'International Tables Vol C Tables 4.2.6.8 and 6.1.1.4'
O O 0.0106 0.0060 'International Tables Vol C Tables 4.2.6.8 and 6.1.1.4'

loop_
_geom_angle_atom_site_label_1
_geom_angle_atom_site_label_2
_geom_angle_atom_site_label_3
_geom_angle
_geom_angle_site_symmetry_3
C1 N2 C5 121.4(2) .
C1 N2 H2 117(2) .
C5 N2 H2 122(2) .
H1A N1 H1B 120.0 .
C6 N1 H1A 120.0 .
C6 N1 H1B 120.0 .
N2 C1 H1 119.7 .
N2 C1 C2 120.6(2) .
C2 C1 H1 119.7 .
C1 C2 C6 117.2(2) .
C1 C2 C3 118.3(2) .
C3 C2 C6 124.5(2) .
O1 C6 N1 124.5(2) .
O1 C6 C2 118.9(2) .
N1 C6 C2 116.6(2) .
C3 C4 H4 120.4 .
C3 C4 C5 119.2(2) .
C5 C4 H4 120.4 .
O2 C7 C7 116.0(2) 5_666
O3 C7 O2 125.1(2) .
O3 C7 C7 118.9(3) 5_666
C2 C3 H3 120.0 .
C4 C3 C2 120.0(2) .
C4 C3 H3 120.0 .
N2 C5 C4 120.4(2) .
N2 C5 H5 119.8 .
C4 C5 H5 119.8 .

loop_
_geom_bond_atom_site_label_1
_geom_bond_atom_site_label_2
_geom_bond_distance
_geom_bond_site_symmetry_2
O2 C7 1.279(3) .
O1 C6 1.232(3) .
O3 C7 1.228(3) .
N2 C1 1.339(3) .
N2 C5 1.342(3) .
N2 H2 0.924(17) .
N1 H1A 0.8800 .
N1 H1B 0.8800 .
N1 C6 1.322(3) .
C1 H1 0.9500 .
C1 C2 1.391(3) .
C2 C6 1.505(3) .
C2 C3 1.391(3) .
C4 H4 0.9500 .
C4 C3 1.378(3) .
C4 C5 1.379(3) .
C7 C7 1.545(5) 5_666
C3 H3 0.9500 .
C5 H5 0.9500 .

loop_
_geom_torsion_atom_site_label_1
_geom_torsion_atom_site_label_2
_geom_torsion_atom_site_label_3
_geom_torsion_atom_site_label_4
_geom_torsion
N2 C1 C2 C6 179.6(2)
N2 C1 C2 C3 -0.5(3)
C1 N2 C5 C4 -1.1(4)
C1 C2 C6 O1 26.9(3)
C1 C2 C6 N1 -152.3(2)
C1 C2 C3 C4 -0.6(4)
C6 C2 C3 C4 179.3(2)
C3 C2 C6 O1 -153.1(2)
C3 C2 C6 N1 27.7(4)
C3 C4 C5 N2 0.0(4)
C5 N2 C1 C2 1.4(4)
C5 C4 C3 C2 0.9(4)
